data_2003926
loop_
_publ_author_name
'Ianelli, S.'
'Nardelli, M.'
'Belletti, D.'
'Jamart-Gr\'egoire, B.'
'Mercier-Girardot, S.'
'Caub\`ere, P.'

_publ_section_title
;
 Stereochemistry of Hydroxylation Reactions on Polycyclic Pyrans
;
_journal_issue 9
_journal_name_full 'Acta Crystallographica Section C'
_journal_page_first 1885
_journal_page_last 1889
_journal_paper_doi 10.1107/S0108270195001442
_journal_volume 51
_journal_year 1995
_chemical_compound_source
;
chemical synthesis
;
_chemical_formula_analytical 'C15 H24 O5'
_chemical_formula_sum 'C15 H24 O5'
_chemical_formula_weight 284.35
_chemical_name_systematic (1RS,2RS,9RS,10SR,14RS)-9-acetoxy-11-oxatricyclo[8.4.0.0^2,9^]tetradec-6,7-diol
_space_group_IT_number 14
_symmetry_cell_setting monoclinic
_symmetry_space_group_name_Hall '-P 2yn'
_symmetry_space_group_name_H-M 'P 1 21/n 1'
_cell_angle_alpha 90
_cell_angle_beta 92.36(3)
_cell_angle_gamma 90
_cell_formula_units_Z 4
_cell_length_a 17.631(7)
_cell_length_b 11.843(4)
_cell_length_c 6.9840(10)
_cell_measurement_radiation Cu-K\a~1~
_cell_measurement_reflns_used 30
_cell_measurement_temperature 293(2)
_cell_measurement_theta_max 40
_cell_measurement_theta_min 24
_cell_measurement_wavelength 1.540620
_cell_volume 1457.0(8)
_computing_cell_refinement 'LQPARM (Nardelli & Mangia, 1984)'
_computing_data_collection 'local programs'
_computing_data_reduction 'local programs'
_computing_molecular_graphics 'ORTEP (Johnson, 1965)'
_computing_publication_material 'PARST (Nardelli, 1983); PARSTCIF (Nardelli, 1991)'
_computing_structure_refinement 'SHELXL93 (Sheldrick, 1993)'
_computing_structure_solution 'SHELXS86 (Sheldrick, 1990)'
_diffrn_ambient_temperature 293(2)
_diffrn_measurement_device 'Siemens AED diffractometer'
_diffrn_measurement_method 'profile data from \q-2\q scans'
_diffrn_radiation_monochromator 'graphite monochromator'
_diffrn_radiation_source 'fine-focus sealed tube'
_diffrn_radiation_type Cu-K\a~1~
_diffrn_radiation_wavelength 1.5405620
_diffrn_reflns_av_R_equivalents .0451
_diffrn_reflns_av_sigmaI/netI 0.0173
_diffrn_reflns_limit_h_max 21
_diffrn_reflns_limit_h_min -021
_diffrn_reflns_limit_k_max 14
_diffrn_reflns_limit_k_min 0
_diffrn_reflns_limit_l_max 8
_diffrn_reflns_limit_l_min 0
_diffrn_reflns_number 2997
_diffrn_reflns_reduction_process
;
;
_diffrn_reflns_theta_max 70.08
_diffrn_reflns_theta_min 4.50
_diffrn_standards_decay_% 'within statistical fluctuation'
_diffrn_standards_interval_count 50
_diffrn_standards_number 1
_exptl_absorpt_coefficient_mu .792
_exptl_absorpt_correction_type none
_exptl_crystal_colour colourless
_exptl_crystal_density_diffrn 1.296
_exptl_crystal_density_method 'not measured'
_exptl_crystal_description
;
Tablets
;
_exptl_crystal_F_000 616
_exptl_crystal_size_max .36
_exptl_crystal_size_mid .24
_exptl_crystal_size_min .19
_refine_diff_density_max .74
_refine_diff_density_min -0.28
_refine_ls_extinction_coef .043(3)
_refine_ls_extinction_method 'SHELXL93 (Sheldrick, 1993)'
_refine_ls_goodness_of_fit_all 1.075
_refine_ls_goodness_of_fit_obs 1.112
_refine_ls_hydrogen_treatment refall
_refine_ls_matrix_type full
_refine_ls_number_parameters 278
_refine_ls_number_reflns 2765
_refine_ls_number_restraints 0
_refine_ls_restrained_S_all 1.155
_refine_ls_restrained_S_obs 1.112
_refine_ls_R_factor_all 0.0729
_refine_ls_R_factor_obs .0561
_refine_ls_shift/esd_max -0.001
_refine_ls_shift/esd_mean 0.000
_refine_ls_structure_factor_coef Fsqd
_refine_ls_weighting_details 'w=1/[\s^2^(F~o~^2^)+(0.1121P)^2^+0.3606P] where P=(F~o~^2^+2F~c~^2^)/3'
_refine_ls_weighting_scheme calc
_refine_ls_wR_factor_all .1826
_refine_ls_wR_factor_obs .1553
_reflns_number_observed 2219
_reflns_number_total 2771
_reflns_observed_criterion I>2\s(I)
_cod_data_source_file mu1167.cif
_cod_data_source_block 2a
_cod_depositor_comments
;
The following automatic conversions were performed:

'_refine_ls_weighting_scheme' value
'w=1/[\s^2^(F~o~^2^)+(0.1121P)^2^+0.3606P] where
P=(F~o~^2^+2F~c~^2^)/3' was changed to 'calc'. New tag
'_refine_ls_weighting_details' was created. The value of the new tag
was set to 'w=1/[\s^2^(F~o~^2^)+(0.1121P)^2^+0.3606P] where
P=(F~o~^2^+2F~c~^2^)/3'.

Automatic conversion script
Id: cif_fix_values 3143 2015-03-26 13:38:13Z robertas 
;
_cod_original_cell_volume 1457.1(8)
_cod_original_sg_symbol_H-M 'P 21/n'
_cod_database_code 2003926

loop_
_symmetry_equiv_pos_as_xyz
'x, y, z'
'x+1/2, -y+1/2, z+1/2'
'-x, -y, -z'
'-x-1/2, y-1/2, -z-1/2'

loop_
_atom_site_aniso_label
_atom_site_aniso_U_11
_atom_site_aniso_U_22
_atom_site_aniso_U_33
_atom_site_aniso_U_12
_atom_site_aniso_U_13
_atom_site_aniso_U_23
O1 0.0619(9) 0.0328(7) 0.0470(8) -0.0029(6) -0.0017(6) -0.0080(6)
O2 0.0572(10) 0.0426(9) 0.0701(11) 0.0102(7) 0.0018(8) -0.0188(7)
O3 0.0366(7) 0.0288(7) 0.0861(11) -0.0029(7) -0.0048(7) 0.0034(5)
O4 0.0328(7) 0.0326(7) 0.0533(8) -0.0005(5) 0.0076(5) -0.0003(5)
O5 0.0547(9) 0.0349(8) 0.0759(11) 0.0047(7) -0.0015(8) 0.0003(6)
C1 0.0398(9) 0.0273(9) 0.0450(10) -0.0017(7) -0.0007(7) -0.0030(7)
C2 0.0393(10) 0.0349(9) 0.0523(11) 0.0025(8) 0.0024(8) -0.0074(7)
C3 0.0372(10) 0.0514(12) 0.0787(16) 0.0106(12) 0.0030(10) -0.0013(9)
C4 0.0451(12) 0.0505(14) 0.109(2) 0.0188(14) -0.0089(13) -0.0024(10)
C5 0.0358(9) 0.0257(8) 0.0515(11) 0.0017(7) 0.0017(8) 0.0000(7)
C6 0.0298(9) 0.0273(8) 0.0509(10) -0.0012(7) 0.0047(7) -0.0003(6)
C7 0.0387(9) 0.0255(8) 0.0484(10) -0.0013(7) 0.0039(8) 0.0012(7)
C8 0.0473(11) 0.0321(9) 0.0524(11) 0.0047(8) 0.0006(9) -0.0012(8)
C9 0.0621(13) 0.0389(11) 0.0604(14) 0.0074(10) -0.0043(11) 0.0105(10)
C10 0.0444(11) 0.0485(11) 0.0558(12) 0.0063(10) -0.0003(9) 0.0088(9)
C11 0.0453(11) 0.0558(13) 0.0505(12) -0.0016(9) -0.0001(9) 0.0002(9)
C12 0.0425(10) 0.0463(11) 0.0523(11) -0.0109(9) 0.0019(9) -0.0001(8)
C13 0.0365(9) 0.0345(10) 0.0538(11) -0.0062(8) 0.0058(8) 0.0029(8)
C14 0.0417(10) 0.0345(9) 0.0479(10) -0.0028(8) 0.0009(8) -0.0054(8)
C15 0.0483(12) 0.0527(14) 0.0747(16) -0.0077(13) 0.0178(11) -0.0133(10)

loop_
_atom_site_label
_atom_site_fract_x
_atom_site_fract_y
_atom_site_fract_z
_atom_site_U_iso_or_equiv
_atom_site_thermal_displace_type
_atom_site_calc_attached_atom
_atom_site_type_symbol
O1 .74624(9) .90710(10) .3417(2) .0473(5) aniso . O
O2 .83910(10) .96530(10) .0309(3) .0566(6) aniso . O
O3 .75458(8) .64790(10) .1430(2) .0507(5) aniso . O
O4 .56444(7) .74360(10) .0780(2) .0394(4) aniso . O
O5 .58704(9) .56090(10) .1390(3) .0553(5) aniso . O
C1 .73450(10) .85720(10) .1585(3) .0374(5) aniso . C
C2 .80810(10) .8555(2) .0505(3) .0422(6) aniso . C
C3 .86420(10) .7742(2) .1501(4) .0558(8) aniso . C
C4 .82620(10) .6734(2) .2371(5) .0685(11) aniso . C
C5 .70290(10) .73650(10) .1751(3) .0377(6) aniso . C
C6 .64190(10) .76210(10) .0147(3) .0359(5) aniso . C
C7 .66110(10) .89040(10) .0410(3) .0374(6) aniso . C
C8 .66730(10) .9682(2) -0.1313(3) .0440(6) aniso . C
C9 .59110(10) 1.0112(2) -0.2142(4) .0540(7) aniso . C
C10 .53560(10) .9186(2) -0.2768(3) .0497(7) aniso . C
C11 .56760(10) .8311(2) -0.4147(3) .0506(7) aniso . C
C12 .58600(10) .7153(2) -0.3272(3) .0470(6) aniso . C
C13 .65260(10) .7064(2) -0.1785(3) .0415(6) aniso . C
C14 .54440(10) .6404(2) .1342(3) .0414(6) aniso . C
C15 .46340(10) .6368(2) .1889(5) .0581(8) aniso . C
H1O .7585(17) .972(3) .329(4) .073(9) iso O1 H
H2O .8623(18) .984(3) .140(5) .077(10) iso O2 H
H2 .7946(12) .8261(19) -.082(3) .041(5) iso C2 H
H5 .6779(13) .727(2) .297(3) .045(6) iso C5 H
H31 .9017(18) .756(3) .070(4) .070(8) iso C3 H
H32 .891(2) .820(3) .258(5) .091(10) iso C3 H
H41 .814(2) .695(4) .399(6) .117(13) iso C4 H
H42 .8566(18) .594(3) .226(4) .079(9) iso C4 H
H7 .6248(12) .9235(18) .134(3) .035(5) iso C7 H
H81 .6993(13) 1.030(2) -.096(3) .047(6) iso C8 H
H82 .6957(12) .9299(19) -0.228(3) .039(5) iso C8 H
H91 .6006(14) 1.062(2) -0.321(4) .057(7) iso C9 H
H92 .5666(15) 1.063(2) -0.110(4) .059(7) iso C9 H
H101 .5194(14) .877(2) -0.168(4) .053(7) iso C10 H
H102 .4938(17) .954(3) -0.327(4) .066(8) iso C10 H
H131 .6977(14) .739(2) -0.230(3) .048(6) iso C13 H
H132 .6644(13) .626(2) -0.146(3) .042(6) iso C13 H
H111 .6118(17) .864(2) -0.474(4) .063(7) iso C11 H
H112 .5280(13) .821(2) -0.524(3) .047(6) iso C11 H
H121 .5394(14) .684(2) -0.268(3) .048(6) iso C12 H
H122 .5965(15) .662(2) -0.429(4) .061(7) iso C12 H
H151 .4585(19) .595(3) .289(5) .084(10) iso C15 H
H152 .432(2) .591(3) .097(5) .093(11) iso C15 H
H153 .4427(19) .715(3) .205(5) .089(10) iso C15 H

loop_
_atom_type_symbol
_atom_type_description
_atom_type_scat_source
_atom_type_scat_dispersion_real
_atom_type_scat_dispersion_imag
'O ' 'Oxygen      ' 'IntTabC, 4.2.6.8, 6.1.1.4' .0492 .0322
'C ' 'Carbon      ' 'IntTabC, 4.2.6.8, 6.1.1.4' .0181 .0091
'H ' 'Hydrogen    ' 'IntTabC, 4.2.6.8, 6.1.1.4' .0000 .0000

loop_
_geom_angle_atom_site_label_1
_geom_angle_atom_site_label_2
_geom_angle_atom_site_label_3
_geom_angle
_geom_angle_publ_flag
C5 O3 C4 109.4(2) yes
C14 O4 C6 119.10(10) yes
O1 C1 C2 110.9(2) yes
O1 C1 C5 111.0(2) yes
C2 C1 C5 110.0(2) yes
O1 C1 C7 117.3(2) yes
C2 C1 C7 116.7(2) yes
C5 C1 C7 88.7(13) yes
O2 C2 C3 112.2(2) yes
O2 C2 C1 111.9(2) yes
C3 C2 C1 109.3(2) yes
C4 C3 C2 113.1(2) yes
O3 C4 C3 112.3(2) yes
O3 C5 C1 116.0(2) yes
O3 C5 C6 117.6(2) yes
C1 C5 C6 90.40(10) yes
O4 C6 C13 110.6(2) yes
O4 C6 C5 112.2(2) yes
C13 C6 C5 116.7(2) yes
O4 C6 C7 107.9(13) yes
C13 C6 C7 119.5(2) yes
C5 C6 C7 88.02(13) yes
C8 C7 C1 119.0(2) yes
C8 C7 C6 121.1(2) yes
C1 C7 C6 89.3(13) yes
C7 C8 C9 114.2(2) yes
C10 C9 C8 114.4(2) yes
C9 C10 C11 114.7(2) yes
C12 C11 C10 115.5(2) yes
C11 C12 C13 118.3(2) yes
C6 C13 C12 116.8(2) yes
O5 C14 O4 123.4(2) yes
O5 C14 C15 124.9(2) yes
O4 C14 C15 111.6(2) yes

loop_
_geom_bond_atom_site_label_1
_geom_bond_atom_site_label_2
_geom_bond_distance
_geom_bond_publ_flag
O1 C1 1.416(2) yes
O2 C2 1.419(2) yes
O3 C5 1.414(2) yes
O3 C4 1.431(3) yes
O4 C14 1.335(2) yes
O4 C6 1.470(2) yes
O5 C14 1.205(2) yes
C1 C2 1.527(3) yes
C1 C5 1.541(2) yes
C1 C7 1.555(3) yes
C2 C3 1.526(3) yes
C3 C4 1.510(3) yes
C5 C6 1.550(3) yes
C6 C13 1.521(3) yes
C6 C7 1.566(2) yes
C7 C8 1.523(3) yes
C8 C9 1.528(3) yes
C9 C10 1.522(3) yes
C10 C11 1.537(3) yes
C11 C12 1.531(3) yes
C12 C13 1.539(3) yes
C14 C15 1.494(3) yes

loop_
_geom_contact_atom_site_label_1
_geom_contact_atom_site_label_2
_geom_contact_distance
O1 O2 2.857(3)
O1 C3 2.969(3)
O1 C7 2.538(3)
O3 C1 2.508(2)
O3 C2 2.721(3)
O3 C6 2.536(2)
O3 C13 2.902(3)
O4 C5 2.508(2)
O4 C12 2.890(3)
O5 C5 2.919(2)
O5 C6 2.728(2)
C1 C4 2.753(3)
C1 C8 2.652(3)
C2 C4 2.533(4)
C2 C5 2.513(3)
C2 C7 2.624(3)
C3 C5 2.891(3)
C5 C13 2.614(3)
C6 C8 2.690(3)
C6 C12 2.605(3)
C7 C9 2.562(3)
C7 C13 2.665(3)
C8 C10 2.564(3)
C9 C11 2.576(3)
C10 C12 2.595(3)
C11 C13 2.636(3)

loop_
_geom_torsion_atom_site_label_1
_geom_torsion_atom_site_label_2
_geom_torsion_atom_site_label_3
_geom_torsion_atom_site_label_4
_geom_torsion
_geom_torsion_publ_flag
O1 C1 C2 O2 -57.2(2) yes
O1 C1 C2 C3 67.7(2) yes
C7 C1 C2 O2 80.7(2) yes
C5 C1 C2 H2 62.0(10) ?
C5 C1 C2 C3 -55.5(2) yes
C7 C1 C2 H2 -37.0(10) ?
O1 C1 C2 H2 -175.0(10) ?
C5 C1 C2 O2 179.6(2) ?
C7 C1 C2 C3 -154.5(2) ?
O1 C1 C5 O3 -105.5(2) yes
C2 C1 C5 O3 17.6(2) yes
O1 C1 C5 H5 23(2) ?
C7 C1 C5 C6 14.40(10) yes
C2 C1 C5 C6 -103.6(2) yes
C7 C1 C5 H5 -96(2) ?
O1 C1 C5 C6 133.3(2) ?
C7 C1 C5 O3 135.6(2) ?
C2 C1 C5 H5 146(2) ?
C5 C6 C7 C1 14.20(10) yes
O4 C6 C7 C8 -109.2(2) yes
C5 C6 C7 H7 -94.0(10) ?
O4 C6 C7 H7 19.0(10) ?
C13 C6 C7 C1 -105.6(2) yes
C13 C6 C7 C8 18.3(3) yes
O4 C6 C7 C1 126.90(10) ?
C5 C6 C7 C8 138.1(2) ?
C13 C6 C7 H7 147.0(10) ?
C14 O4 C6 C7 -156.4(2) yes
H1O O1 C1 C7 -74(2) ?
H1O O1 C1 C5 -174(2) ?
H1O O1 C1 C2 63(2) ?
H2O O2 C2 C1 79(2) ?
H2O O2 C2 H2 -165(3) ?
H2O O2 C2 C3 -45(2) ?
C4 O3 C5 C6 148.0(2) ?
C4 O3 C5 H5 -85(2) ?
C4 O3 C5 C1 42.7(2) ?
C5 O3 C4 C3 -66.3(3) ?
C5 O3 C4 H42 170(2) ?
C5 O3 C4 H41 53(2) ?
C6 O4 C14 C15 -178.6(2) ?
C6 O4 C14 O5 1.3(3) ?
C14 O4 C6 C5 -61.1(2) ?
C14 O4 C6 C13 71.2(2) ?
O1 C1 C7 C8 107.0(2) ?
O1 C1 C7 H7 -18.0(10) ?
O1 C1 C7 C6 -127.3(2) ?
C5 C1 C7 C8 -139.9(2) ?
C2 C1 C7 C8 -28.1(2) ?
C5 C1 C7 H7 95.0(10) ?
C2 C1 C7 H7 -154.0(10) ?
C5 C1 C7 C6 -14.30(10) ?
C2 C1 C7 C6 97.5(2) ?
C1 C2 C3 C4 34.2(3) ?
O2 C2 C3 C4 158.9(2) ?
C1 C2 C3 H31 163(2) ?
O2 C2 C3 H31 -72(2) ?
C1 C2 C3 H32 -84(2) ?
O2 C2 C3 H32 40(2) ?
H2 C2 C3 H32 159(2) ?
H2 C2 C3 H31 47(2) ?
H2 C2 C3 C4 -82.0(10) ?
C2 C3 C4 O3 25.6(3) ?
C2 C3 C4 H41 -93(2) ?
C2 C3 C4 H42 142(2) ?
H31 C3 C4 O3 -101(2) ?
H32 C3 C4 O3 143(2) ?
H31 C3 C4 H42 16(3) ?
H31 C3 C4 H41 141(3) ?
H32 C3 C4 H42 -101(3) ?
H32 C3 C4 H41 24(3) ?
O3 C5 C6 O4 117.2(2) ?
C1 C5 C6 O4 -122.9(2) ?
C1 C5 C6 C7 -14.30(10) ?
O3 C5 C6 C7 -134.2(2) ?
C1 C5 C6 C13 107.9(2) ?
O3 C5 C6 C13 -12.0(2) ?
H5 C5 C6 O4 -11(2) ?
H5 C5 C6 C13 -140(2) ?
H5 C5 C6 C7 97(2) ?
C5 C6 C13 H131 -67(2) ?
O4 C6 C13 H131 163(2) ?
C5 C6 C13 H132 47.0(10) ?
O4 C6 C13 H132 -83.0(10) ?
C5 C6 C13 C12 170.1(2) ?
O4 C6 C13 C12 40.2(2) ?
C7 C6 C13 H131 37(2) ?
C7 C6 C13 H132 151.0(10) ?
C7 C6 C13 C12 -86.0(2) ?
C6 C7 C8 C9 81.6(2) ?
C1 C7 C8 C9 -169.9(2) ?
C6 C7 C8 H81 -155(2) ?
C1 C7 C8 H81 -46(2) ?
C6 C7 C8 H82 -44.0(10) ?
C1 C7 C8 H82 65.0(10) ?
H7 C7 C8 H82 -171(2) ?
H7 C7 C8 H81 78(2) ?
H7 C7 C8 C9 -46.0(10) ?
C7 C8 C9 C10 -57.6(3) ?
C7 C8 C9 H91 178(2) ?
C7 C8 C9 H92 65(2) ?
H81 C8 C9 H92 -58(2) ?
H81 C8 C9 H91 56(2) ?
H81 C8 C9 C10 180(2) ?
H82 C8 C9 H92 -171(2) ?
H82 C8 C9 H91 -58(2) ?
H82 C8 C9 C10 66.0(10) ?
C8 C9 C10 C11 -52.9(3) ?
C8 C9 C10 H101 67(2) ?
C8 C9 C10 H102 -178(2) ?
H91 C9 C10 H102 -55(2) ?
H91 C9 C10 H101 -170(2) ?
H91 C9 C10 C11 70(2) ?
H92 C9 C10 H102 60(2) ?
H92 C9 C10 H101 -54(2) ?
H92 C9 C10 C11 -175(2) ?
C9 C10 C11 C12 106.1(2) ?
C9 C10 C11 H111 -20(2) ?
C9 C10 C11 H112 -133.0(10) ?
H101 C10 C11 H112 105(2) ?
H101 C10 C11 H111 -142(2) ?
H101 C10 C11 C12 -16(2) ?
H102 C10 C11 H112 -11(2) ?
H102 C10 C11 H111 102(3) ?
H102 C10 C11 C12 -132(2) ?
C10 C11 C12 C13 -68.5(3) ?
C10 C11 C12 H121 56(2) ?
C10 C11 C12 H122 169(2) ?
H111 C11 C12 H122 -66(2) ?
H111 C11 C12 H121 -180(2) ?
H111 C11 C12 C13 56(2) ?
H112 C11 C12 H122 49(2) ?
H112 C11 C12 H121 -64(2) ?
H112 C11 C12 C13 172.0(10) ?
C11 C12 C13 C6 69.1(2) ?
C11 C12 C13 H131 -52(2) ?
C11 C12 C13 H132 -172.0(10) ?
H121 C12 C13 C6 -56(2) ?
H122 C12 C13 C6 -167(2) ?
H121 C12 C13 H132 64(2) ?
H121 C12 C13 H131 -177(2) ?
H122 C12 C13 H132 -48(2) ?
H122 C12 C13 H131 71(2) ?
O5 C14 C15 H151 40(3) ?
O4 C14 C15 H151 -140(3) ?
O5 C14 C15 H152 -68(2) ?
O4 C14 C15 H152 112(2) ?
O5 C14 C15 H153 166(2) ?
O4 C14 C15 H153 -14(2) ?
